data_1550867
loop_
_publ_author_name
'Yuan, Jie'
'Chen, Run-Feng'
'Tang, Xingxing'
'Tao, Ye'
'Xu, Shen'
'Jin, Lu'
'Chen, Cailin'
'Zhou, Xinhui'
'Zheng, Chao'
'Huang, Wei'

_publ_section_title
;
 Direct Populating Triplet Excited States through Singlet-Triplet
 Transition for Visible-Light Excitable Organic Afterglow
;
_journal_name_full 'Chemical Science'
_journal_paper_doi 10.1039/C8SC05198D
_journal_year 2019
_chemical_formula_moiety 'C18 H12 Br N'
_chemical_formula_sum 'C18 H12 Br N'
_chemical_formula_weight 322.20
_chemical_name_systematic
; 
 ? 
;
_space_group_IT_number 14
_symmetry_cell_setting monoclinic
_symmetry_space_group_name_Hall '-P 2ybc'
_symmetry_space_group_name_H-M 'P 1 21/c 1'
_atom_sites_solution_hydrogens geom
_atom_sites_solution_primary direct
_atom_sites_solution_secondary difmap
_audit_creation_method SHELXL-97
_audit_update_record
;
2017-09-11 deposited with the CCDC.    2019-04-09 downloaded from the CCDC.
;
_cell_angle_alpha 90.00
_cell_angle_beta 100.673(2)
_cell_angle_gamma 90.00
_cell_formula_units_Z 4
_cell_length_a 14.1421(15)
_cell_length_b 5.0957(5)
_cell_length_c 19.509(2)
_cell_measurement_reflns_used 2358
_cell_measurement_temperature 100(2)
_cell_measurement_theta_max 21.1
_cell_measurement_theta_min 1.8
_cell_volume 1381.6(2)
_computing_cell_refinement SMART
_computing_data_collection 'SMART (Bruker, 2000)'
_computing_data_reduction 'SAINT (Bruker, 2000)'
_computing_molecular_graphics SHELXTL
_computing_publication_material SHELXTL
_computing_structure_refinement SHELXTL
_computing_structure_solution 'SHELXTL (Bruker, 2000)'
_diffrn_ambient_temperature 100(2)
_diffrn_measured_fraction_theta_full 0.980
_diffrn_measured_fraction_theta_max 0.980
_diffrn_measurement_device_type 'Bruker Smart Aepex CCD'
_diffrn_measurement_method 'phi and omega scans'
_diffrn_radiation_monochromator graphite
_diffrn_radiation_source 'fine-focus sealed tube'
_diffrn_radiation_type MoK\a
_diffrn_radiation_wavelength 0.71073
_diffrn_reflns_av_R_equivalents 0.0243
_diffrn_reflns_av_sigmaI/netI 0.0249
_diffrn_reflns_limit_h_max 15
_diffrn_reflns_limit_h_min -18
_diffrn_reflns_limit_k_max 6
_diffrn_reflns_limit_k_min -6
_diffrn_reflns_limit_l_max 26
_diffrn_reflns_limit_l_min -26
_diffrn_reflns_number 11165
_diffrn_reflns_theta_full 28.38
_diffrn_reflns_theta_max 28.38
_diffrn_reflns_theta_min 1.47
_exptl_absorpt_coefficient_mu 2.963
_exptl_absorpt_correction_T_max 0.9863
_exptl_absorpt_correction_T_min 0.9840
_exptl_absorpt_correction_type multi-scan
_exptl_absorpt_process_details 'SADABS; Bruker, 2000'
_exptl_crystal_colour colorless
_exptl_crystal_density_diffrn 1.549
_exptl_crystal_density_method 'not measured'
_exptl_crystal_description block
_exptl_crystal_F_000 648
_exptl_crystal_size_max 0.14
_exptl_crystal_size_mid 0.13
_exptl_crystal_size_min 0.12
_refine_diff_density_max 1.163
_refine_diff_density_min -0.920
_refine_diff_density_rms 0.122
_refine_ls_extinction_method none
_refine_ls_goodness_of_fit_ref 1.025
_refine_ls_hydrogen_treatment mixed
_refine_ls_matrix_type full
_refine_ls_number_parameters 181
_refine_ls_number_reflns 3379
_refine_ls_number_restraints 0
_refine_ls_restrained_S_all 1.025
_refine_ls_R_factor_all 0.0444
_refine_ls_R_factor_gt 0.0414
_refine_ls_shift/su_max 0.000
_refine_ls_shift/su_mean 0.000
_refine_ls_structure_factor_coef Fsqd
_refine_ls_weighting_details 'calc w=1/[\s^2^(Fo^2^)+(0.0610P)^2^+7.1349P] where P=(Fo^2^+2Fc^2^)/3'
_refine_ls_weighting_scheme calc
_refine_ls_wR_factor_gt 0.1254
_refine_ls_wR_factor_ref 0.1346
_reflns_number_gt 3181
_reflns_number_total 3379
_reflns_threshold_expression >2sigma(I)
_cod_data_source_file c8sc05198d3.cif
_cod_data_source_block 4
_cod_depositor_comments
;
The following automatic conversions were performed:

'_symmetry_cell_setting' value 'Monoclinic' changed to 'monoclinic'
according to
/home/data/users/saulius/crontab/automatic-downloads/rss-feeds/RSC/lib/dictionaries/cif_core.dic
dictionary named 'cif_core.dic' version 2.4.2 from 2011-04-26.

Automatic conversion script
Id: cif_fix_values 4973 2017-02-22 13:04:09Z antanas 
;
_cod_original_cell_volume 1381.5(2)
_cod_original_sg_symbol_H-M P21/C
_cod_database_code 1550867

loop_
_symmetry_equiv_pos_as_xyz
'x, y, z'
'-x, y+1/2, -z+1/2'
'-x, -y, -z'
'x, -y-1/2, z-1/2'

loop_
_atom_site_label
_atom_site_type_symbol
_atom_site_fract_x
_atom_site_fract_y
_atom_site_fract_z
_atom_site_U_iso_or_equiv
_atom_site_adp_type
_atom_site_occupancy
_atom_site_symmetry_multiplicity
_atom_site_calc_flag
_atom_site_refinement_flags
Br1 Br 0.39611(2) 0.27896(8) 0.040245(18) 0.02324(14) Uani 1 1 d .
C17 C 0.5018(2) 0.3926(7) 0.10884(16) 0.0162(6) Uani 1 1 d .
C2 C 0.7785(2) 0.1484(7) 0.05651(16) 0.0156(6) Uani 1 1 d .
H2 H 0.7325 0.2776 0.0379 0.019 Uiso 1 1 calc R
N1 N 0.74913(19) 0.1768(5) 0.17996(14) 0.0128(5) Uani 1 1 d .
C13 C 0.6625(2) 0.3245(6) 0.16983(16) 0.0123(5) Uani 1 1 d .
C10 C 0.8201(2) -0.0755(7) 0.36136(16) 0.0169(6) Uani 1 1 d .
H10 H 0.8070 -0.0601 0.4072 0.020 Uiso 1 1 calc R
C14 C 0.6525(2) 0.5357(6) 0.21311(17) 0.0159(6) Uani 1 1 d .
H14 H 0.7042 0.5837 0.2494 0.019 Uiso 1 1 calc R
C15 C 0.5671(3) 0.6761(6) 0.2033(2) 0.0200(7) Uani 1 1 d .
H15 H 0.5604 0.8199 0.2330 0.024 Uiso 1 1 calc R
C6 C 0.8626(2) -0.1109(6) 0.15519(15) 0.0124(5) Uani 1 1 d .
C1 C 0.7927(2) 0.0768(6) 0.12653(15) 0.0117(5) Uani 1 1 d .
C7 C 0.8607(2) -0.1259(6) 0.22879(15) 0.0116(5) Uani 1 1 d .
C8 C 0.9107(2) -0.2824(7) 0.28222(17) 0.0159(6) Uani 1 1 d .
H8 H 0.9579 -0.4039 0.2733 0.019 Uiso 1 1 calc R
C16 C 0.4910(2) 0.6079(7) 0.15012(18) 0.0188(6) Uani 1 1 d .
H16 H 0.4330 0.7066 0.1424 0.023 Uiso 1 1 calc R
C11 C 0.7698(2) 0.0814(6) 0.30913(16) 0.0151(6) Uani 1 1 d .
H11 H 0.7226 0.2024 0.3184 0.018 Uiso 1 1 calc R
C12 C 0.7909(2) 0.0550(6) 0.24239(15) 0.0119(5) Uani 1 1 d .
C3 C 0.8346(2) 0.0226(7) 0.01510(16) 0.0174(6) Uani 1 1 d .
H3 H 0.8262 0.0665 -0.0330 0.021 Uiso 1 1 calc R
C5 C 0.9172(2) -0.2355(6) 0.11235(17) 0.0147(6) Uani 1 1 d .
H5 H 0.9633 -0.3649 0.1308 0.018 Uiso 1 1 calc R
C9 C 0.8897(2) -0.2563(7) 0.34898(18) 0.0176(6) Uani 1 1 d .
H9 H 0.9227 -0.3611 0.3861 0.021 Uiso 1 1 calc R
C18 C 0.5862(2) 0.2486(6) 0.11740(17) 0.0145(6) Uani 1 1 d .
H18 H 0.5920 0.1020 0.0884 0.017 Uiso 1 1 calc R
C4 C 0.9032(2) -0.1675(7) 0.04224(17) 0.0183(6) Uani 1 1 d .
H4 H 0.9403 -0.2502 0.0125 0.022 Uiso 1 1 calc R

loop_
_atom_site_aniso_label
_atom_site_aniso_U_11
_atom_site_aniso_U_22
_atom_site_aniso_U_33
_atom_site_aniso_U_23
_atom_site_aniso_U_13
_atom_site_aniso_U_12
Br1 0.01448(19) 0.0326(2) 0.0213(2) 0.00308(14) -0.00017(12) 0.00507(13)
C17 0.0137(14) 0.0188(15) 0.0161(14) 0.0067(12) 0.0032(11) 0.0021(12)
C2 0.0163(14) 0.0159(14) 0.0144(14) 0.0021(11) 0.0020(11) 0.0030(12)
N1 0.0135(12) 0.0126(12) 0.0127(12) 0.0001(9) 0.0037(9) 0.0023(10)
C13 0.0113(13) 0.0095(13) 0.0173(14) 0.0028(11) 0.0060(11) 0.0014(10)
C10 0.0170(14) 0.0213(15) 0.0132(13) -0.0008(12) 0.0050(11) -0.0034(12)
C14 0.0190(15) 0.0099(13) 0.0202(14) -0.0011(11) 0.0074(12) -0.0023(11)
C15 0.0255(17) 0.0083(13) 0.0306(18) 0.0007(12) 0.0170(14) 0.0042(12)
C6 0.0108(12) 0.0143(13) 0.0119(13) -0.0012(11) 0.0017(10) -0.0018(11)
C1 0.0115(13) 0.0114(13) 0.0121(13) -0.0009(10) 0.0020(10) -0.0013(10)
C7 0.0092(12) 0.0128(13) 0.0130(13) 0.0001(11) 0.0028(10) -0.0010(10)
C8 0.0140(14) 0.0186(15) 0.0151(14) 0.0024(12) 0.0032(11) 0.0023(11)
C16 0.0170(15) 0.0160(15) 0.0260(16) 0.0072(13) 0.0110(12) 0.0065(12)
C11 0.0153(14) 0.0157(14) 0.0150(14) -0.0012(11) 0.0052(11) 0.0001(11)
C12 0.0112(12) 0.0110(13) 0.0132(13) -0.0009(10) 0.0017(10) -0.0026(10)
C3 0.0185(14) 0.0228(16) 0.0115(13) 0.0010(12) 0.0040(11) 0.0011(13)
C5 0.0117(13) 0.0174(14) 0.0160(14) -0.0008(11) 0.0048(11) 0.0011(11)
C9 0.0172(15) 0.0205(15) 0.0151(14) 0.0060(12) 0.0033(12) 0.0007(12)
C18 0.0158(15) 0.0137(14) 0.0148(14) 0.0022(11) 0.0052(11) 0.0011(11)
C4 0.0195(15) 0.0211(16) 0.0152(14) -0.0038(12) 0.0057(12) 0.0005(13)

loop_
_atom_type_symbol
_atom_type_description
_atom_type_scat_dispersion_real
_atom_type_scat_dispersion_imag
_atom_type_scat_source
C C 0.0033 0.0016 'International Tables Vol C Tables 4.2.6.8 and 6.1.1.4'
H H 0.0000 0.0000 'International Tables Vol C Tables 4.2.6.8 and 6.1.1.4'
N N 0.0061 0.0033 'International Tables Vol C Tables 4.2.6.8 and 6.1.1.4'
Br Br -0.2901 2.4595 'International Tables Vol C Tables 4.2.6.8 and 6.1.1.4'

loop_
_geom_angle_atom_site_label_1
_geom_angle_atom_site_label_2
_geom_angle_atom_site_label_3
_geom_angle
C16 C17 C18 122.3(3)
C16 C17 Br1 119.5(2)
C18 C17 Br1 118.1(3)
C3 C2 C1 117.1(3)
C12 N1 C1 108.3(2)
C12 N1 C13 124.9(3)
C1 N1 C13 125.2(3)
C18 C13 C14 120.5(3)
C18 C13 N1 119.0(3)
C14 C13 N1 120.5(3)
C11 C10 C9 122.3(3)
C15 C14 C13 119.9(3)
C14 C15 C16 120.5(3)
C5 C6 C1 119.7(3)
C5 C6 C7 133.4(3)
C1 C6 C7 106.8(3)
C2 C1 N1 129.2(3)
C2 C1 C6 121.9(3)
N1 C1 C6 108.8(3)
C8 C7 C12 120.5(3)
C8 C7 C6 132.3(3)
C12 C7 C6 107.1(3)
C9 C8 C7 118.5(3)
C17 C16 C15 118.4(3)
C10 C11 C12 117.5(3)
C11 C12 N1 129.9(3)
C11 C12 C7 121.1(3)
N1 C12 C7 108.9(3)
C2 C3 C4 121.9(3)
C4 C5 C6 118.9(3)
C8 C9 C10 120.1(3)
C17 C18 C13 118.2(3)
C5 C4 C3 120.4(3)

loop_
_geom_bond_atom_site_label_1
_geom_bond_atom_site_label_2
_geom_bond_distance
Br1 C17 1.903(3)
C17 C16 1.386(5)
C17 C18 1.384(4)
C2 C3 1.389(4)
C2 C1 1.392(4)
N1 C12 1.397(4)
N1 C1 1.401(4)
N1 C13 1.420(4)
C13 C18 1.397(4)
C13 C14 1.391(4)
C10 C11 1.384(4)
C10 C9 1.402(5)
C14 C15 1.386(5)
C15 C16 1.393(5)
C6 C5 1.392(4)
C6 C1 1.414(4)
C6 C7 1.443(4)
C7 C8 1.396(4)
C7 C12 1.411(4)
C8 C9 1.395(4)
C11 C12 1.395(4)
C3 C4 1.404(5)
C5 C4 1.389(4)
